data_4028681
loop_
_publ_author_name
'Mingdi Yang'
'Dongling Xu'
'Wengang Xi'
'Lianke Wang'
'Jun Zheng'
'Jing Huang'
'Jingyan Zhang'
'Hongping Zhou'
'Jieying Wu'
'Yupeng Tian'

_publ_section_title
;
 Aggregation-Induced Fluorescence Behavior of Triphenylamine-Based Schiff
 Bases: The Combined Effect of Multiple Forces
;
_journal_name_full 'Journal of Organic Chemistry'
_journal_page_first 10344
_journal_page_last 10359
_journal_paper_doi 10.1021/jo401719c
_journal_volume 78
_journal_year 2013
_chemical_formula_sum 'C37 H35 N3'
_chemical_formula_weight 521.68
_chemical_name_systematic
;
 ?
;
_space_group_IT_number 2
_symmetry_cell_setting triclinic
_symmetry_space_group_name_Hall '-P 1'
_symmetry_space_group_name_H-M 'P -1'
_atom_sites_solution_hydrogens geom
_atom_sites_solution_primary direct
_atom_sites_solution_secondary difmap
_audit_creation_method SHELXL-97
_cell_angle_alpha 83.091(5)
_cell_angle_beta 89.713(5)
_cell_angle_gamma 74.588(5)
_cell_formula_units_Z 2
_cell_length_a 9.289(5)
_cell_length_b 9.450(5)
_cell_length_c 17.389(5)
_cell_measurement_temperature 298(2)
_cell_volume 1460.3(12)
_computing_cell_refinement 'Bruker SMART'
_computing_data_collection 'Bruker SMART'
_computing_data_reduction 'Bruker SAINT'
_computing_molecular_graphics 'Bruker SHELXTL'
_computing_publication_material 'Bruker SHELXTL'
_computing_structure_refinement 'SHELXL-97 (Sheldrick, 1997)'
_computing_structure_solution 'SHELXS-97 (Sheldrick, 1990)'
_diffrn_ambient_temperature 298(2)
_diffrn_measured_fraction_theta_full 0.987
_diffrn_measured_fraction_theta_max 0.987
_diffrn_measurement_device_type 'CCD area detector'
_diffrn_measurement_method 'phi and omega scans'
_diffrn_radiation_monochromator graphite
_diffrn_radiation_source 'fine-focus sealed tube'
_diffrn_radiation_type MoK\a
_diffrn_radiation_wavelength 0.71069
_diffrn_reflns_av_R_equivalents 0.0230
_diffrn_reflns_av_sigmaI/netI 0.0309
_diffrn_reflns_limit_h_max 11
_diffrn_reflns_limit_h_min -11
_diffrn_reflns_limit_k_max 11
_diffrn_reflns_limit_k_min -10
_diffrn_reflns_limit_l_max 20
_diffrn_reflns_limit_l_min -19
_diffrn_reflns_number 10428
_diffrn_reflns_theta_full 25.00
_diffrn_reflns_theta_max 25.00
_diffrn_reflns_theta_min 1.18
_exptl_absorpt_coefficient_mu 0.069
_exptl_absorpt_correction_T_max 0.9863
_exptl_absorpt_correction_T_min 0.9795
_exptl_absorpt_correction_type multi-scan
_exptl_crystal_colour yellow
_exptl_crystal_density_diffrn 1.186
_exptl_crystal_description needle
_exptl_crystal_F_000 556
_exptl_crystal_size_max 0.30
_exptl_crystal_size_mid 0.20
_exptl_crystal_size_min 0.20
_refine_diff_density_max 0.269
_refine_diff_density_min -0.228
_refine_diff_density_rms 0.043
_refine_ls_extinction_coef 0.00167(13)
_refine_ls_extinction_method none
_refine_ls_goodness_of_fit_ref 1.146
_refine_ls_hydrogen_treatment mixed
_refine_ls_matrix_type full
_refine_ls_number_parameters 363
_refine_ls_number_reflns 5090
_refine_ls_number_restraints 0
_refine_ls_restrained_S_all 1.146
_refine_ls_R_factor_all 0.0569
_refine_ls_R_factor_gt 0.0447
_refine_ls_shift/su_max 0.000
_refine_ls_shift/su_mean 0.000
_refine_ls_structure_factor_coef Fsqd
_refine_ls_weighting_details 'calc w=1/[\s^2^(Fo^2^)+(0.1000P)^2^+0.0000P] where P=(Fo^2^+2Fc^2^)/3'
_refine_ls_weighting_scheme calc
_refine_ls_wR_factor_gt 0.1429
_refine_ls_wR_factor_ref 0.1589
_reflns_number_gt 4061
_reflns_number_total 5090
_reflns_threshold_expression >2sigma(I)
_cod_data_source_file jo401719c_si_006.cif
_cod_data_source_block wang
_cod_original_sg_symbol_H-M 'P -1 '
_cod_database_code 4028681

loop_
_symmetry_equiv_pos_as_xyz
'x, y, z'
'-x, -y, -z'

loop_
_atom_site_label
_atom_site_type_symbol
_atom_site_fract_x
_atom_site_fract_y
_atom_site_fract_z
_atom_site_U_iso_or_equiv
_atom_site_adp_type
_atom_site_occupancy
_atom_site_symmetry_multiplicity
_atom_site_calc_flag
_atom_site_refinement_flags
N2 N 0.08745(13) 0.20175(14) 1.00692(7) 0.0490(3) Uani 1 1 d .
N1 N 1.11482(15) 0.46509(15) 0.63061(8) 0.0576(4) Uani 1 1 d .
N3 N -0.52632(14) 0.22224(16) 1.19001(8) 0.0580(4) Uani 1 1 d .
C28 C -0.17120(15) 0.23972(16) 1.04035(9) 0.0445(4) Uani 1 1 d .
C13 C 1.00478(17) 0.40073(17) 0.66808(9) 0.0484(4) Uani 1 1 d .
C31 C -0.41016(16) 0.22798(16) 1.14134(9) 0.0454(4) Uani 1 1 d .
C24 C 0.19388(16) 0.23158(16) 0.95348(9) 0.0442(4) Uani 1 1 d .
C6 C 1.22628(16) 0.37544(17) 0.58751(9) 0.0478(4) Uani 1 1 d .
C26 C 0.29483(17) 0.39976(17) 0.86846(10) 0.0532(4) Uani 1 1 d .
H26 H 0.2857 0.4954 0.8447 0.064 Uiso 1 1 calc R
C21 C 0.41898(16) 0.28738(16) 0.85387(8) 0.0438(4) Uani 1 1 d .
C22 C 0.42707(17) 0.14595(17) 0.89096(9) 0.0519(4) Uani 1 1 d .
H22 H 0.5082 0.0679 0.8823 0.062 Uiso 1 1 calc R
C19 C 0.67395(17) 0.23839(17) 0.79534(9) 0.0514(4) Uani 1 1 d .
H19 H 0.6999 0.1425 0.8209 0.062 Uiso 1 1 calc R
C16 C 0.78762(17) 0.28697(16) 0.74743(9) 0.0463(4) Uani 1 1 d .
C15 C 0.93925(17) 0.22761(17) 0.76484(10) 0.0527(4) Uani 1 1 d .
H15 H 0.9692 0.1478 0.8034 0.063 Uiso 1 1 calc R
C30 C -0.25985(16) 0.18096(18) 1.16786(9) 0.0525(4) Uani 1 1 d .
H30 H -0.2381 0.1456 1.2199 0.063 Uiso 1 1 calc R
C7 C 1.09573(16) 0.61848(17) 0.62676(9) 0.0483(4) Uani 1 1 d .
C17 C 0.74866(17) 0.40121(19) 0.68593(9) 0.0531(4) Uani 1 1 d .
H17 H 0.6485 0.4406 0.6711 0.064 Uiso 1 1 calc R
C27 C -0.05072(16) 0.24947(16) 0.98776(9) 0.0465(4) Uani 1 1 d .
H27 H -0.0762 0.2932 0.9371 0.056 Uiso 1 1 calc R
C20 C 0.53567(17) 0.32332(18) 0.80451(9) 0.0499(4) Uani 1 1 d .
H20 H 0.5109 0.4166 0.7760 0.060 Uiso 1 1 calc R
C32 C -0.43691(16) 0.28193(16) 1.06219(8) 0.0460(4) Uani 1 1 d .
H32 H -0.5345 0.3141 1.0423 0.055 Uiso 1 1 calc R
C33 C -0.31976(16) 0.28747(16) 1.01403(9) 0.0453(4) Uani 1 1 d .
H33 H -0.3406 0.3244 0.9621 0.054 Uiso 1 1 calc R
C14 C 1.04695(17) 0.28381(18) 0.72651(10) 0.0537(4) Uani 1 1 d .
H14 H 1.1475 0.2430 0.7401 0.064 Uiso 1 1 calc R
C23 C 0.31805(17) 0.11921(17) 0.93991(10) 0.0517(4) Uani 1 1 d .
H23 H 0.3278 0.0239 0.9644 0.062 Uiso 1 1 calc R
C29 C -0.14475(16) 0.18611(17) 1.11874(9) 0.0505(4) Uani 1 1 d .
H29 H -0.0469 0.1531 1.1382 0.061 Uiso 1 1 calc R
C25 C 0.18475(16) 0.37301(17) 0.91727(10) 0.0542(4) Uani 1 1 d .
H25 H 0.1034 0.4508 0.9260 0.065 Uiso 1 1 calc R
C36 C -0.67764(17) 0.23360(18) 1.15884(10) 0.0551(4) Uani 1 1 d .
H36A H -0.7261 0.1758 1.1950 0.066 Uiso 1 1 calc R
H36B H -0.6683 0.1911 1.1104 0.066 Uiso 1 1 calc R
C5 C 1.19182(19) 0.27840(18) 0.54208(9) 0.0550(4) Uani 1 1 d .
H5 H 1.0951 0.2681 0.5408 0.066 Uiso 1 1 calc R
C4 C 1.3002(2) 0.19647(19) 0.49848(10) 0.0650(5) Uani 1 1 d .
H4 H 1.2758 0.1314 0.4679 0.078 Uiso 1 1 calc R
C18 C 0.85464(17) 0.45652(19) 0.64691(9) 0.0536(4) Uani 1 1 d .
H18 H 0.8256 0.5319 0.6060 0.064 Uiso 1 1 calc R
C8 C 1.14884(18) 0.6976(2) 0.56570(10) 0.0598(5) Uani 1 1 d .
H8 H 1.1991 0.6487 0.5261 0.072 Uiso 1 1 calc R
C34 C -0.5021(2) 0.18570(19) 1.27400(9) 0.0615(5) Uani 1 1 d .
H34A H -0.5914 0.2351 1.2994 0.074 Uiso 1 1 calc R
H34B H -0.4210 0.2235 1.2899 0.074 Uiso 1 1 calc R
C12 C 1.01937(19) 0.6965(2) 0.68458(10) 0.0603(4) Uani 1 1 d .
H12 H 0.9847 0.6459 0.7267 0.072 Uiso 1 1 calc R
C1 C 1.37248(18) 0.3855(2) 0.58987(11) 0.0674(5) Uani 1 1 d .
H1 H 1.3988 0.4478 0.6215 0.081 Uiso 1 1 calc R
C11 C 0.9950(2) 0.8472(2) 0.67988(11) 0.0680(5) Uani 1 1 d .
H11 H 0.9404 0.8977 0.7179 0.082 Uiso 1 1 calc R
C37 C -0.77437(19) 0.3890(2) 1.14503(11) 0.0701(5) Uani 1 1 d .
H37A H -0.7813 0.4332 1.1923 0.105 Uiso 1 1 calc R
H37B H -0.8724 0.3885 1.1280 0.105 Uiso 1 1 calc R
H37C H -0.7316 0.4450 1.1060 0.105 Uiso 1 1 calc R
C9 C 1.1276(2) 0.8481(2) 0.56335(12) 0.0720(5) Uani 1 1 d .
H9 H 1.1663 0.8990 0.5228 0.086 Uiso 1 1 calc R
C2 C 1.4788(2) 0.3036(2) 0.54565(13) 0.0772(6) Uani 1 1 d .
H2 H 1.5761 0.3124 0.5472 0.093 Uiso 1 1 calc R
C3 C 1.4439(2) 0.2100(2) 0.49973(12) 0.0712(5) Uani 1 1 d .
H3 H 1.5161 0.1559 0.4696 0.085 Uiso 1 1 calc R
C35 C -0.4656(3) 0.0228(2) 1.30081(12) 0.0854(6) Uani 1 1 d .
H35A H -0.5482 -0.0144 1.2885 0.128 Uiso 1 1 calc R
H35B H -0.4466 0.0059 1.3558 0.128 Uiso 1 1 calc R
H35C H -0.3784 -0.0274 1.2752 0.128 Uiso 1 1 calc R
C10 C 1.0498(2) 0.9244(2) 0.62026(12) 0.0735(5) Uani 1 1 d .
H10 H 1.0349 1.0261 0.6181 0.088 Uiso 1 1 calc R

loop_
_atom_site_aniso_label
_atom_site_aniso_U_11
_atom_site_aniso_U_22
_atom_site_aniso_U_33
_atom_site_aniso_U_23
_atom_site_aniso_U_13
_atom_site_aniso_U_12
N2 0.0401(7) 0.0556(8) 0.0533(8) -0.0032(6) 0.0096(6) -0.0178(6)
N1 0.0489(8) 0.0603(9) 0.0717(9) -0.0118(7) 0.0224(7) -0.0276(6)
N3 0.0399(7) 0.0787(10) 0.0479(8) 0.0094(7) 0.0066(6) -0.0104(7)
C28 0.0397(8) 0.0457(8) 0.0499(9) -0.0022(7) 0.0052(6) -0.0160(6)
C13 0.0449(8) 0.0536(9) 0.0530(9) -0.0099(7) 0.0134(7) -0.0229(7)
C31 0.0414(8) 0.0457(8) 0.0466(8) 0.0021(7) 0.0044(6) -0.0111(6)
C24 0.0378(8) 0.0515(9) 0.0462(8) -0.0043(7) 0.0046(6) -0.0178(6)
C6 0.0420(8) 0.0561(9) 0.0476(9) -0.0011(7) 0.0075(6) -0.0194(7)
C26 0.0457(9) 0.0461(9) 0.0664(10) 0.0033(8) 0.0068(7) -0.0148(7)
C21 0.0419(8) 0.0489(9) 0.0454(8) -0.0064(7) 0.0056(6) -0.0199(7)
C22 0.0472(9) 0.0431(8) 0.0671(10) -0.0112(7) 0.0189(7) -0.0134(7)
C19 0.0531(9) 0.0517(9) 0.0560(9) -0.0090(7) 0.0154(7) -0.0249(7)
C16 0.0484(9) 0.0482(8) 0.0497(9) -0.0141(7) 0.0128(7) -0.0223(7)
C15 0.0517(9) 0.0454(9) 0.0594(10) -0.0036(7) 0.0140(7) -0.0115(7)
C30 0.0438(9) 0.0643(10) 0.0457(9) 0.0077(7) -0.0021(7) -0.0143(7)
C7 0.0416(8) 0.0565(9) 0.0530(9) -0.0044(7) 0.0030(7) -0.0245(7)
C17 0.0421(8) 0.0732(11) 0.0493(9) -0.0058(8) 0.0017(7) -0.0255(8)
C27 0.0429(9) 0.0489(8) 0.0491(9) -0.0029(7) 0.0051(7) -0.0163(7)
C20 0.0499(9) 0.0547(9) 0.0513(9) -0.0055(7) 0.0093(7) -0.0253(7)
C32 0.0359(8) 0.0519(9) 0.0476(9) 0.0017(7) -0.0004(6) -0.0104(6)
C33 0.0434(8) 0.0503(8) 0.0418(8) 0.0021(6) 0.0015(6) -0.0152(7)
C14 0.0388(8) 0.0538(9) 0.0671(11) -0.0061(8) 0.0124(7) -0.0107(7)
C23 0.0519(9) 0.0416(8) 0.0623(10) -0.0029(7) 0.0132(7) -0.0157(7)
C29 0.0365(8) 0.0602(10) 0.0524(9) 0.0034(7) -0.0029(7) -0.0134(7)
C25 0.0380(8) 0.0482(9) 0.0728(11) -0.0025(8) 0.0092(7) -0.0078(7)
C36 0.0464(9) 0.0610(10) 0.0555(9) 0.0022(8) 0.0086(7) -0.0143(7)
C5 0.0538(9) 0.0610(10) 0.0529(9) 0.0013(8) 0.0001(7) -0.0235(8)
C4 0.0875(14) 0.0581(10) 0.0502(10) -0.0064(8) 0.0029(9) -0.0214(9)
C18 0.0489(9) 0.0688(11) 0.0464(9) 0.0012(8) 0.0041(7) -0.0251(8)
C8 0.0521(10) 0.0713(12) 0.0617(11) -0.0031(9) 0.0078(8) -0.0286(8)
C34 0.0600(10) 0.0723(12) 0.0476(9) -0.0024(8) 0.0111(8) -0.0120(8)
C12 0.0680(11) 0.0659(11) 0.0541(10) -0.0072(8) 0.0086(8) -0.0307(9)
C1 0.0452(9) 0.0856(13) 0.0807(13) -0.0253(10) 0.0106(9) -0.0272(9)
C11 0.0783(13) 0.0669(12) 0.0651(12) -0.0170(9) 0.0015(9) -0.0265(10)
C37 0.0565(11) 0.0705(12) 0.0758(12) -0.0107(10) 0.0056(9) -0.0033(9)
C9 0.0713(12) 0.0727(13) 0.0771(13) 0.0126(10) 0.0009(10) -0.0374(10)
C2 0.0468(10) 0.0939(15) 0.0958(15) -0.0199(12) 0.0206(10) -0.0238(10)
C3 0.0698(12) 0.0691(12) 0.0692(12) -0.0053(10) 0.0247(10) -0.0111(10)
C35 0.1068(16) 0.0792(14) 0.0598(12) 0.0111(10) -0.0014(11) -0.0157(12)
C10 0.0812(13) 0.0600(11) 0.0840(14) -0.0041(10) -0.0084(11) -0.0291(10)

loop_
_atom_type_symbol
_atom_type_description
_atom_type_scat_dispersion_real
_atom_type_scat_dispersion_imag
_atom_type_scat_source
C C 0.0033 0.0016 'International Tables Vol C Tables 4.2.6.8 and 6.1.1.4'
H H 0.0000 0.0000 'International Tables Vol C Tables 4.2.6.8 and 6.1.1.4'
N N 0.0061 0.0033 'International Tables Vol C Tables 4.2.6.8 and 6.1.1.4'

loop_
_geom_angle_atom_site_label_1
_geom_angle_atom_site_label_2
_geom_angle_atom_site_label_3
_geom_angle
C27 N2 C24 118.81(13)
C7 N1 C6 121.48(12)
C7 N1 C13 119.34(13)
C6 N1 C13 118.35(13)
C31 N3 C34 121.62(13)
C31 N3 C36 121.10(13)
C34 N3 C36 116.82(13)
C33 C28 C29 117.05(13)
C33 C28 C27 120.65(14)
C29 C28 C27 122.29(13)
C14 C13 C18 119.10(14)
C14 C13 N1 120.39(14)
C18 C13 N1 120.50(15)
N3 C31 C32 121.04(13)
N3 C31 C30 122.06(13)
C32 C31 C30 116.90(13)
C23 C24 C25 117.76(14)
C23 C24 N2 119.76(13)
C25 C24 N2 122.34(13)
C5 C6 C1 118.48(15)
C5 C6 N1 121.21(14)
C1 C6 N1 120.31(15)
C25 C26 C21 121.72(14)
C25 C26 H26 119.1
C21 C26 H26 119.1
C26 C21 C22 116.76(14)
C26 C21 C20 119.37(14)
C22 C21 C20 123.81(13)
C23 C22 C21 121.63(14)
C23 C22 H22 119.2
C21 C22 H22 119.2
C20 C19 C16 124.37(15)
C20 C19 H19 117.8
C16 C19 H19 117.8
C15 C16 C17 116.80(14)
C15 C16 C19 121.13(15)
C17 C16 C19 121.93(14)
C14 C15 C16 122.00(15)
C14 C15 H15 119.0
C16 C15 H15 119.0
C29 C30 C31 121.61(14)
C29 C30 H30 119.2
C31 C30 H30 119.2
C8 C7 C12 117.90(16)
C8 C7 N1 121.90(15)
C12 C7 N1 120.20(14)
C18 C17 C16 121.59(15)
C18 C17 H17 119.2
C16 C17 H17 119.2
N2 C27 C28 123.98(14)
N2 C27 H27 118.0
C28 C27 H27 118.0
C19 C20 C21 128.07(15)
C19 C20 H20 116.0
C21 C20 H20 116.0
C33 C32 C31 120.55(13)
C33 C32 H32 119.7
C31 C32 H32 119.7
C32 C33 C28 122.37(14)
C32 C33 H33 118.8
C28 C33 H33 118.8
C13 C14 C15 119.87(15)
C13 C14 H14 120.1
C15 C14 H14 120.1
C22 C23 C24 121.23(14)
C22 C23 H23 119.4
C24 C23 H23 119.4
C30 C29 C28 121.51(14)
C30 C29 H29 119.2
C28 C29 H29 119.2
C26 C25 C24 120.90(14)
C26 C25 H25 119.6
C24 C25 H25 119.6
N3 C36 C37 113.46(15)
N3 C36 H36A 108.9
C37 C36 H36A 108.9
N3 C36 H36B 108.9
C37 C36 H36B 108.9
H36A C36 H36B 107.7
C6 C5 C4 120.34(16)
C6 C5 H5 119.8
C4 C5 H5 119.8
C3 C4 C5 120.70(18)
C3 C4 H4 119.7
C5 C4 H4 119.7
C17 C18 C13 120.49(15)
C17 C18 H18 119.8
C13 C18 H18 119.8
C9 C8 C7 120.53(18)
C9 C8 H8 119.7
C7 C8 H8 119.7
N3 C34 C35 113.56(15)
N3 C34 H34A 108.9
C35 C34 H34A 108.9
N3 C34 H34B 108.9
C35 C34 H34B 108.9
H34A C34 H34B 107.7
C11 C12 C7 120.70(16)
C11 C12 H12 119.6
C7 C12 H12 119.6
C2 C1 C6 120.34(18)
C2 C1 H1 119.8
C6 C1 H1 119.8
C10 C11 C12 121.16(19)
C10 C11 H11 119.4
C12 C11 H11 119.4
C36 C37 H37A 109.5
C36 C37 H37B 109.5
H37A C37 H37B 109.5
C36 C37 H37C 109.5
H37A C37 H37C 109.5
H37B C37 H37C 109.5
C8 C9 C10 121.01(17)
C8 C9 H9 119.5
C10 C9 H9 119.5
C3 C2 C1 121.05(18)
C3 C2 H2 119.5
C1 C2 H2 119.5
C2 C3 C4 119.07(17)
C2 C3 H3 120.5
C4 C3 H3 120.5
C34 C35 H35A 109.5
C34 C35 H35B 109.5
H35A C35 H35B 109.5
C34 C35 H35C 109.5
H35A C35 H35C 109.5
H35B C35 H35C 109.5
C11 C10 C9 118.64(19)
C11 C10 H10 120.7
C9 C10 H10 120.7

loop_
_geom_bond_atom_site_label_1
_geom_bond_atom_site_label_2
_geom_bond_distance
N2 C27 1.274(2)
N2 C24 1.4130(19)
N1 C7 1.406(2)
N1 C6 1.425(2)
N1 C13 1.4379(19)
N3 C31 1.3763(19)
N3 C34 1.464(2)
N3 C36 1.481(2)
C28 C33 1.394(2)
C28 C29 1.395(2)
C28 C27 1.457(2)
C13 C14 1.382(2)
C13 C18 1.388(2)
C31 C32 1.408(2)
C31 C30 1.410(2)
C24 C23 1.386(2)
C24 C25 1.388(2)
C6 C5 1.379(2)
C6 C1 1.387(2)
C26 C25 1.381(2)
C26 C21 1.390(2)
C26 H26 0.9300
C21 C22 1.396(2)
C21 C20 1.464(2)
C22 C23 1.375(2)
C22 H22 0.9300
C19 C20 1.342(2)
C19 C16 1.475(2)
C19 H19 0.9300
C16 C15 1.391(2)
C16 C17 1.400(2)
C15 C14 1.385(2)
C15 H15 0.9300
C30 C29 1.372(2)
C30 H30 0.9300
C7 C8 1.389(2)
C7 C12 1.397(2)
C17 C18 1.373(2)
C17 H17 0.9300
C27 H27 0.9300
C20 H20 0.9300
C32 C33 1.378(2)
C32 H32 0.9300
C33 H33 0.9300
C14 H14 0.9300
C23 H23 0.9300
C29 H29 0.9300
C25 H25 0.9300
C36 C37 1.496(2)
C36 H36A 0.9700
C36 H36B 0.9700
C5 C4 1.381(2)
C5 H5 0.9300
C4 C3 1.374(3)
C4 H4 0.9300
C18 H18 0.9300
C8 C9 1.378(3)
C8 H8 0.9300
C34 C35 1.502(3)
C34 H34A 0.9700
C34 H34B 0.9700
C12 C11 1.373(3)
C12 H12 0.9300
C1 C2 1.376(3)
C1 H1 0.9300
C11 C10 1.370(3)
C11 H11 0.9300
C37 H37A 0.9600
C37 H37B 0.9600
C37 H37C 0.9600
C9 C10 1.382(3)
C9 H9 0.9300
C2 C3 1.360(3)
C2 H2 0.9300
C3 H3 0.9300
C35 H35A 0.9600
C35 H35B 0.9600
C35 H35C 0.9600
C10 H10 0.9300

loop_
_geom_torsion_atom_site_label_1
_geom_torsion_atom_site_label_2
_geom_torsion_atom_site_label_3
_geom_torsion_atom_site_label_4
_geom_torsion
C7 N1 C13 C14 -126.51(17)
C6 N1 C13 C14 63.8(2)
C7 N1 C13 C18 52.5(2)
C6 N1 C13 C18 -117.21(17)
C34 N3 C31 C32 -171.55(15)
C36 N3 C31 C32 16.5(2)
C34 N3 C31 C30 8.3(2)
C36 N3 C31 C30 -163.64(15)
C27 N2 C24 C23 -133.77(16)
C27 N2 C24 C25 50.8(2)
C7 N1 C6 C5 -129.78(16)
C13 N1 C6 C5 39.7(2)
C7 N1 C6 C1 49.5(2)
C13 N1 C6 C1 -140.98(16)
C25 C26 C21 C22 0.0(2)
C25 C26 C21 C20 -177.14(15)
C26 C21 C22 C23 -0.4(2)
C20 C21 C22 C23 176.63(15)
C20 C19 C16 C15 151.37(16)
C20 C19 C16 C17 -24.2(2)
C17 C16 C15 C14 3.7(2)
C19 C16 C15 C14 -172.12(15)
N3 C31 C30 C29 179.51(14)
C32 C31 C30 C29 -0.6(2)
C6 N1 C7 C8 19.9(2)
C13 N1 C7 C8 -149.46(15)
C6 N1 C7 C12 -161.16(15)
C13 N1 C7 C12 29.4(2)
C15 C16 C17 C18 -2.8(2)
C19 C16 C17 C18 172.93(15)
C24 N2 C27 C28 -173.24(13)
C33 C28 C27 N2 -176.61(14)
C29 C28 C27 N2 4.8(2)
C16 C19 C20 C21 -176.42(15)
C26 C21 C20 C19 166.36(16)
C22 C21 C20 C19 -10.6(3)
N3 C31 C32 C33 179.86(15)
C30 C31 C32 C33 0.0(2)
C31 C32 C33 C28 0.6(2)
C29 C28 C33 C32 -0.5(2)
C27 C28 C33 C32 -179.10(13)
C18 C13 C14 C15 -2.3(2)
N1 C13 C14 C15 176.74(15)
C16 C15 C14 C13 -1.2(3)
C21 C22 C23 C24 1.1(3)
C25 C24 C23 C22 -1.4(2)
N2 C24 C23 C22 -177.03(15)
C31 C30 C29 C28 0.7(3)
C33 C28 C29 C30 -0.2(2)
C27 C28 C29 C30 178.44(15)
C21 C26 C25 C24 -0.3(3)
C23 C24 C25 C26 1.0(2)
N2 C24 C25 C26 176.54(15)
C31 N3 C36 C37 -90.13(19)
C34 N3 C36 C37 97.53(18)
C1 C6 C5 C4 -1.7(2)
N1 C6 C5 C4 177.59(14)
C6 C5 C4 C3 0.1(3)
C16 C17 C18 C13 -0.5(3)
C14 C13 C18 C17 3.1(2)
N1 C13 C18 C17 -175.90(15)
C12 C7 C8 C9 0.7(2)
N1 C7 C8 C9 179.62(14)
C31 N3 C34 C35 -88.4(2)
C36 N3 C34 C35 83.92(19)
C8 C7 C12 C11 1.5(2)
N1 C7 C12 C11 -177.47(15)
C5 C6 C1 C2 2.1(3)
N1 C6 C1 C2 -177.19(17)
C7 C12 C11 C10 -2.6(3)
C7 C8 C9 C10 -1.8(3)
C6 C1 C2 C3 -0.9(3)
C1 C2 C3 C4 -0.7(3)
C5 C4 C3 C2 1.1(3)
C12 C11 C10 C9 1.6(3)
C8 C9 C10 C11 0.7(3)
